data_7701321
loop_
_publ_author_name
'Zhou, wanli'
'Liu, Ping'
'Zheng, yanping'
'Liu, Xuekun'
'Zhang, Yong'
'Yuan, Gang'
'Peng, Jun'

_publ_section_title
;
 Four new dual-functional electro-catalysts formed of small molybdenum
 clusters and Cu-pyridyl complexes
;
_journal_name_full 'Dalton Transactions'
_journal_paper_doi 10.1039/C9DT03560E
_journal_year 2019
_chemical_formula_moiety 'C30 H26 Cu2 Mo8 N6 O28'
_chemical_formula_sum 'C30 H26 Cu2 Mo8 N6 O28'
_chemical_formula_weight 1813.17
_space_group_crystal_system monoclinic
_space_group_IT_number 14
_space_group_name_Hall '-P 2yn'
_space_group_name_H-M_alt 'P 1 21/n 1'
_symmetry_space_group_name_Hall '-P 2yn'
_symmetry_space_group_name_H-M 'P 1 21/n 1'
_atom_sites_solution_hydrogens geom
_audit_creation_method SHELXL-2014/7
_audit_update_record
;
2019-09-03 deposited with the CCDC.    2019-10-07 downloaded from the CCDC.
;
_cell_angle_alpha 90
_cell_angle_beta 102.5040(10)
_cell_angle_gamma 90
_cell_formula_units_Z 2
_cell_length_a 12.0868(6)
_cell_length_b 15.3515(7)
_cell_length_c 12.4671(6)
_cell_measurement_reflns_used 18370
_cell_measurement_temperature 296(2)
_cell_measurement_theta_max 28.390
_cell_measurement_theta_min 3.138
_cell_volume 2258.41(19)
_computing_cell_refinement CrysAlis
_computing_data_collection 'CrysAlis (Oxford Diffraction,2006)'
_computing_data_reduction CrysAlis
_computing_molecular_graphics 'Bruker SHELXTL'
_computing_publication_material 'Bruker SHELXTL'
_computing_structure_refinement 'SHELXL-2014/7 (Sheldrick, 2014)'
_computing_structure_solution 'SHELXS-97 (Sheldrick, 1990)'
_diffrn_ambient_temperature 296(2)
_diffrn_measured_fraction_theta_full 0.997
_diffrn_measured_fraction_theta_max 0.969
_diffrn_measurement_device_type 'Xcalibur, Ruby, Gemini ultra'
_diffrn_measurement_method '\w scan'
_diffrn_radiation_type MoK\a
_diffrn_radiation_wavelength 0.71073
_diffrn_reflns_av_R_equivalents 0.0959
_diffrn_reflns_av_unetI/netI 0.0971
_diffrn_reflns_Laue_measured_fraction_full 0.997
_diffrn_reflns_Laue_measured_fraction_max 0.969
_diffrn_reflns_limit_h_max 16
_diffrn_reflns_limit_h_min -11
_diffrn_reflns_limit_k_max 19
_diffrn_reflns_limit_k_min -20
_diffrn_reflns_limit_l_max 16
_diffrn_reflns_limit_l_min -15
_diffrn_reflns_number 18370
_diffrn_reflns_point_group_measured_fraction_full 0.997
_diffrn_reflns_point_group_measured_fraction_max 0.969
_diffrn_reflns_theta_full 25.242
_diffrn_reflns_theta_max 28.390
_diffrn_reflns_theta_min 3.138
_diffrn_source 'fine-focus sealed tube'
_exptl_absorpt_coefficient_mu 3.166
_exptl_absorpt_correction_type multi-scan
_exptl_absorpt_process_details 'SADABS, Sheldrick, 1996'
_exptl_crystal_colour blue
_exptl_crystal_density_diffrn 2.666
_exptl_crystal_density_method 'not measured'
_exptl_crystal_description block
_exptl_crystal_F_000 1732
_exptl_crystal_size_max 0.30
_exptl_crystal_size_mid 0.20
_exptl_crystal_size_min 0.15
_exptl_transmission_factor_max 0.622
_exptl_transmission_factor_min 0.472
_refine_diff_density_max 1.377
_refine_diff_density_min -1.414
_refine_diff_density_rms 0.253
_refine_ls_extinction_method none
_refine_ls_goodness_of_fit_ref 1.066
_refine_ls_hydrogen_treatment constr
_refine_ls_matrix_type full
_refine_ls_number_parameters 334
_refine_ls_number_reflns 5491
_refine_ls_number_restraints 0
_refine_ls_restrained_S_all 1.066
_refine_ls_R_factor_all 0.1175
_refine_ls_R_factor_gt 0.0701
_refine_ls_shift/su_max 0.001
_refine_ls_shift/su_mean 0.000
_refine_ls_structure_factor_coef Fsqd
_refine_ls_weighting_details 'w=1/[\s^2^(Fo^2^)+(0.0448P)^2^+22.9460P] where P=(Fo^2^+2Fc^2^)/3'
_refine_ls_weighting_scheme calc
_refine_ls_wR_factor_gt 0.1209
_refine_ls_wR_factor_ref 0.1364
_reflns_Friedel_coverage 0.000
_reflns_number_gt 3785
_reflns_number_total 5491
_reflns_threshold_expression 'I > 2\s(I)'
_cod_data_source_file c9dt03560e2.cif
_cod_data_source_block 2
_cod_database_code 7701321
_shelx_shelxl_version_number 2014/7
_shelx_space_group_comment
;
The symmetry employed for this shelxl refinement is uniquely defined
by the following loop, which should always be used as a source of
symmetry information in preference to the above space-group names.
They are only intended as comments.
;

loop_
_space_group_symop_operation_xyz
'x, y, z'
'-x+1/2, y+1/2, -z+1/2'
'-x, -y, -z'
'x-1/2, -y-1/2, z-1/2'

loop_
_atom_site_label
_atom_site_type_symbol
_atom_site_fract_x
_atom_site_fract_y
_atom_site_fract_z
_atom_site_U_iso_or_equiv
_atom_site_adp_type
_atom_site_occupancy
_atom_site_site_symmetry_order
_atom_site_calc_flag
_atom_site_refinement_flags_posn
_atom_site_refinement_flags_adp
Mo1 Mo 0.95603(7) 0.16104(5) 0.59933(6) 0.01724(19) Uani 1 1 d . .
Mo2 Mo 1.11344(7) 0.20143(5) 0.42199(6) 0.0177(2) Uani 1 1 d . .
Mo3 Mo 1.00537(7) 0.03565(5) 0.27420(6) 0.01793(19) Uani 1 1 d . .
Mo4 Mo 0.85186(7) -0.00216(5) 0.44943(6) 0.01367(18) Uani 1 1 d . .
Cu1 Cu 0.87816(10) 0.35161(7) 0.25001(9) 0.0193(3) Uani 1 1 d . .
O1 O 1.0000(6) 0.2622(4) 0.3562(5) 0.0279(17) Uani 1 1 d . .
O2 O 0.9935(5) 0.0819(4) 0.4529(4) 0.0138(13) Uani 1 1 d . .
O3 O 0.8505(6) 0.2215(4) 0.5228(6) 0.0306(17) Uani 1 1 d . .
O4 O 0.8718(5) 0.0487(4) 0.5963(4) 0.0158(13) Uani 1 1 d . .
O5 O 0.7502(6) 0.0630(4) 0.3754(5) 0.0232(15) Uani 1 1 d . .
O6 O 1.0877(6) 0.2194(4) 0.5693(5) 0.0202(14) Uani 1 1 d . .
O7 O 0.8949(6) 0.1001(4) 0.2152(5) 0.0261(16) Uani 1 1 d . .
O9 O 1.1236(6) 0.1187(4) 0.3103(5) 0.0211(15) Uani 1 1 d . .
O10 O 0.7786(6) -0.0956(4) 0.4782(5) 0.0198(14) Uani 1 1 d . .
O11 O 0.9130(5) -0.0529(4) 0.3319(4) 0.0153(13) Uani 1 1 d . .
O1W O 0.7672(6) 0.2560(4) 0.2337(5) 0.0239(15) Uani 1 1 d . .
O8 O 1.0421(7) -0.0192(5) 0.1685(5) 0.0313(18) Uani 1 1 d . .
O12 O 0.9657(7) 0.1950(4) 0.7305(5) 0.0325(18) Uani 1 1 d . .
O13 O 1.2267(7) 0.2655(5) 0.4233(6) 0.0338(18) Uani 1 1 d . .
N1 N 0.9601(7) 0.3237(5) 0.1291(6) 0.0201(17) Uani 1 1 d . .
N3 N 0.8176(7) 0.4210(5) 0.3621(6) 0.0222(18) Uani 1 1 d . .
N2 N 0.9681(7) 0.4561(5) 0.2542(7) 0.0235(18) Uani 1 1 d . .
C1 C 0.8672(9) 0.4997(6) 0.3856(8) 0.024(2) Uani 1 1 d . .
C5 C 1.0353(9) 0.3855(6) 0.1159(8) 0.027(2) Uani 1 1 d . .
C7 C 0.9480(9) 0.2534(7) 0.0646(8) 0.026(2) Uani 1 1 d . .
H7A H 0.8980 0.2100 0.0757 0.032 Uiso 1 1 calc R U
C6 C 1.0062(10) 0.2425(7) -0.0172(8) 0.033(3) Uani 1 1 d . .
H6A H 0.9955 0.1927 -0.0608 0.040 Uiso 1 1 calc R U
C4 C 1.0417(10) 0.4611(6) 0.1887(8) 0.027(2) Uani 1 1 d . .
C3 C 0.7373(11) 0.3988(7) 0.4130(9) 0.034(3) Uani 1 1 d . .
H3A H 0.7023 0.3451 0.3961 0.041 Uiso 1 1 calc R U
C2 C 0.9556(9) 0.5189(6) 0.3240(8) 0.026(2) Uani 1 1 d . .
C13 C 0.8367(10) 0.5545(7) 0.4625(8) 0.032(3) Uani 1 1 d . .
H13A H 0.8725 0.6080 0.4786 0.038 Uiso 1 1 calc R U
C14 C 0.7536(11) 0.5295(7) 0.5146(8) 0.033(3) Uani 1 1 d . .
H14A H 0.7326 0.5661 0.5663 0.039 Uiso 1 1 calc R U
C10 C 1.1108(10) 0.5333(7) 0.1952(10) 0.034(3) Uani 1 1 d . .
H10A H 1.1635 0.5373 0.1510 0.041 Uiso 1 1 calc R U
C9 C 1.0978(11) 0.3775(8) 0.0352(10) 0.041(3) Uani 1 1 d . .
H9A H 1.1508 0.4197 0.0278 0.049 Uiso 1 1 calc R U
C12 C 1.0224(10) 0.5932(6) 0.3317(10) 0.036(3) Uani 1 1 d . .
H12A H 1.0139 0.6380 0.3794 0.043 Uiso 1 1 calc R U
C15 C 0.7011(11) 0.4507(7) 0.4909(9) 0.035(3) Uani 1 1 d . .
H15A H 0.6439 0.4325 0.5250 0.042 Uiso 1 1 calc R U
C8 C 1.0807(11) 0.3062(8) -0.0340(10) 0.042(3) Uani 1 1 d . .
H8A H 1.1188 0.3014 -0.0910 0.051 Uiso 1 1 calc R U
C11 C 1.1013(11) 0.5991(7) 0.2674(10) 0.042(3) Uani 1 1 d . .
H11A H 1.1482 0.6477 0.2727 0.051 Uiso 1 1 calc R U

loop_
_atom_site_aniso_label
_atom_site_aniso_U_11
_atom_site_aniso_U_22
_atom_site_aniso_U_33
_atom_site_aniso_U_23
_atom_site_aniso_U_13
_atom_site_aniso_U_12
Mo1 0.0215(5) 0.0127(4) 0.0175(4) -0.0046(3) 0.0041(3) 0.0019(3)
Mo2 0.0201(5) 0.0150(4) 0.0164(4) 0.0010(3) 0.0006(3) 0.0001(3)
Mo3 0.0247(5) 0.0177(4) 0.0111(4) -0.0009(3) 0.0034(3) -0.0005(3)
Mo4 0.0132(4) 0.0140(3) 0.0128(3) -0.0024(3) 0.0007(3) 0.0015(3)
Cu1 0.0201(6) 0.0171(5) 0.0209(6) -0.0009(4) 0.0052(4) -0.0019(5)
O1 0.035(5) 0.025(4) 0.021(3) 0.005(3) 0.001(3) 0.009(3)
O2 0.015(3) 0.012(3) 0.012(3) -0.001(2) -0.001(2) 0.002(2)
O3 0.026(4) 0.024(4) 0.041(4) 0.005(3) 0.007(3) 0.008(3)
O4 0.017(4) 0.017(3) 0.014(3) -0.007(2) 0.005(2) 0.004(3)
O5 0.018(4) 0.025(3) 0.025(3) -0.003(3) 0.002(3) 0.006(3)
O6 0.026(4) 0.016(3) 0.017(3) -0.001(2) 0.001(3) -0.003(3)
O7 0.032(4) 0.024(3) 0.020(3) 0.004(3) 0.002(3) -0.001(3)
O9 0.030(4) 0.023(3) 0.012(3) -0.001(3) 0.011(3) -0.003(3)
O10 0.016(4) 0.020(3) 0.023(3) -0.006(3) 0.002(3) -0.003(3)
O11 0.017(4) 0.016(3) 0.013(3) -0.003(2) 0.003(2) 0.000(3)
O1W 0.020(4) 0.026(3) 0.025(3) 0.001(3) 0.002(3) 0.002(3)
O8 0.049(5) 0.032(4) 0.016(3) -0.008(3) 0.015(3) -0.001(4)
O12 0.051(5) 0.022(3) 0.027(4) -0.015(3) 0.013(3) 0.004(3)
O13 0.034(5) 0.028(4) 0.039(4) -0.003(3) 0.007(3) -0.008(3)
N1 0.016(4) 0.028(4) 0.017(4) 0.008(3) 0.005(3) -0.003(3)
N3 0.024(5) 0.018(4) 0.024(4) 0.001(3) 0.007(3) -0.001(4)
N2 0.020(5) 0.018(4) 0.031(4) 0.000(3) 0.002(3) -0.002(3)
C1 0.024(6) 0.021(5) 0.025(5) 0.002(4) 0.003(4) 0.005(4)
C5 0.028(6) 0.025(5) 0.029(5) 0.003(4) 0.010(4) 0.005(5)
C7 0.025(6) 0.030(5) 0.022(5) -0.006(4) 0.001(4) 0.003(4)
C6 0.036(7) 0.035(6) 0.027(5) -0.005(5) 0.004(5) 0.005(5)
C4 0.032(6) 0.020(5) 0.029(5) 0.004(4) 0.006(4) -0.002(5)
C3 0.041(7) 0.024(5) 0.037(6) -0.001(4) 0.008(5) 0.004(5)
C2 0.026(6) 0.014(4) 0.037(6) 0.008(4) 0.001(4) 0.008(4)
C13 0.038(7) 0.023(5) 0.033(6) -0.001(4) 0.003(5) 0.004(5)
C14 0.052(8) 0.029(5) 0.020(5) -0.006(4) 0.014(5) 0.014(5)
C10 0.026(6) 0.029(5) 0.050(7) 0.006(5) 0.014(5) -0.012(5)
C9 0.033(7) 0.040(6) 0.058(8) 0.005(6) 0.030(6) -0.013(6)
C12 0.037(7) 0.017(5) 0.051(7) -0.010(5) 0.005(5) -0.008(5)
C15 0.040(7) 0.037(6) 0.030(6) 0.008(5) 0.011(5) 0.009(5)
C8 0.043(8) 0.049(7) 0.042(7) 0.003(6) 0.026(6) 0.005(6)
C11 0.040(8) 0.026(6) 0.058(8) 0.003(5) 0.003(6) -0.008(5)

loop_
_atom_type_symbol
_atom_type_description
_atom_type_scat_dispersion_real
_atom_type_scat_dispersion_imag
_atom_type_scat_source
C C 0.0033 0.0016 'International Tables Vol C Tables 4.2.6.8 and 6.1.1.4'
H H 0.0000 0.0000 'International Tables Vol C Tables 4.2.6.8 and 6.1.1.4'
N N 0.0061 0.0033 'International Tables Vol C Tables 4.2.6.8 and 6.1.1.4'
Cu Cu 0.3201 1.2651 'International Tables Vol C Tables 4.2.6.8 and 6.1.1.4'
Mo Mo -1.6832 0.6857 'International Tables Vol C Tables 4.2.6.8 and 6.1.1.4'
O O 0.0106 0.0060 'International Tables Vol C Tables 4.2.6.8 and 6.1.1.4'

loop_
_geom_angle_atom_site_label_1
_geom_angle_atom_site_label_2
_geom_angle_atom_site_label_3
_geom_angle
_geom_angle_site_symmetry_1
_geom_angle_site_symmetry_3
O3 Mo1 O12 105.1(4) . .
O3 Mo1 O6 100.8(3) . .
O12 Mo1 O6 99.0(3) . .
O3 Mo1 O4 98.3(3) . .
O12 Mo1 O4 102.2(3) . .
O6 Mo1 O4 146.5(3) . .
O3 Mo1 O2 95.5(3) . .
O12 Mo1 O2 159.4(3) . .
O6 Mo1 O2 77.4(2) . .
O4 Mo1 O2 73.6(2) . .
O3 Mo1 O11 165.4(3) . 3_756
O12 Mo1 O11 88.0(3) . 3_756
O6 Mo1 O11 83.0(2) . 3_756
O4 Mo1 O11 72.2(2) . 3_756
O2 Mo1 O11 71.51(19) . 3_756
O3 Mo1 Mo4 87.0(2) . .
O12 Mo1 Mo4 137.4(3) . .
O6 Mo1 Mo4 118.96(18) . .
O4 Mo1 Mo4 35.20(16) . .
O2 Mo1 Mo4 41.60(15) . .
O11 Mo1 Mo4 78.93(14) 3_756 .
O13 Mo2 O1 104.5(4) . .
O13 Mo2 O9 102.5(3) . .
O1 Mo2 O9 100.6(3) . .
O13 Mo2 O6 101.7(3) . .
O1 Mo2 O6 95.7(3) . .
O9 Mo2 O6 146.2(3) . .
O13 Mo2 O10 92.5(3) . 3_756
O1 Mo2 O10 162.6(3) . 3_756
O9 Mo2 O10 78.7(2) . 3_756
O6 Mo2 O10 77.0(2) . 3_756
O13 Mo2 O2 162.8(3) . .
O1 Mo2 O2 92.6(3) . .
O9 Mo2 O2 75.3(2) . .
O6 Mo2 O2 74.6(2) . .
O10 Mo2 O2 70.4(2) 3_756 .
O7 Mo3 O8 105.4(3) . .
O7 Mo3 O9 101.1(3) . .
O8 Mo3 O9 101.9(3) . .
O7 Mo3 O11 96.0(3) . .
O8 Mo3 O11 101.7(3) . .
O9 Mo3 O11 145.8(2) . .
O7 Mo3 O4 161.2(3) . 3_756
O8 Mo3 O4 91.6(3) . 3_756
O9 Mo3 O4 82.8(2) . 3_756
O11 Mo3 O4 72.1(2) . 3_756
O7 Mo3 O2 91.8(3) . .
O8 Mo3 O2 162.6(3) . .
O9 Mo3 O2 76.8(2) . .
O11 Mo3 O2 73.3(2) . .
O4 Mo3 O2 71.04(19) 3_756 .
O7 Mo3 Mo4 83.3(2) . .
O8 Mo3 Mo4 136.3(3) . .
O9 Mo3 Mo4 118.52(18) . .
O11 Mo3 Mo4 34.77(16) . .
O4 Mo3 Mo4 78.67(16) 3_756 .
O2 Mo3 Mo4 41.71(15) . .
O5 Mo4 O10 104.8(3) . .
O5 Mo4 O11 100.1(3) . .
O10 Mo4 O11 96.7(3) . .
O5 Mo4 O4 101.7(3) . .
O10 Mo4 O4 95.8(3) . .
O11 Mo4 O4 151.2(3) . .
O5 Mo4 O2 97.9(3) . .
O10 Mo4 O2 157.3(3) . .
O11 Mo4 O2 79.8(2) . .
O4 Mo4 O2 78.7(2) . .
O5 Mo4 O2 173.9(3) . 3_756
O10 Mo4 O2 81.3(3) . 3_756
O11 Mo4 O2 78.0(2) . 3_756
O4 Mo4 O2 78.4(2) . 3_756
O2 Mo4 O2 76.1(2) . 3_756
O5 Mo4 Mo3 88.9(2) . .
O10 Mo4 Mo3 132.5(2) . .
O11 Mo4 Mo3 35.76(18) . .
O4 Mo4 Mo3 126.30(19) . .
O2 Mo4 Mo3 47.62(15) . .
O2 Mo4 Mo3 86.24(15) 3_756 .
O5 Mo4 Mo1 90.2(2) . .
O10 Mo4 Mo1 131.8(2) . .
O11 Mo4 Mo1 125.90(18) . .
O4 Mo4 Mo1 36.06(18) . .
O2 Mo4 Mo1 46.09(16) . .
O2 Mo4 Mo1 86.38(14) 3_756 .
Mo3 Mo4 Mo1 92.48(3) . .
N2 Cu1 O1W 171.3(3) . .
N2 Cu1 N3 80.2(4) . .
O1W Cu1 N3 97.1(3) . .
N2 Cu1 N1 80.3(3) . .
O1W Cu1 N1 101.4(3) . .
N3 Cu1 N1 159.9(3) . .
N2 Cu1 O1 101.5(3) . .
O1W Cu1 O1 87.2(3) . .
N3 Cu1 O1 101.9(3) . .
N1 Cu1 O1 86.8(3) . .
Mo2 O1 Cu1 167.9(5) . .
Mo4 O2 Mo1 92.3(2) . .
Mo4 O2 Mo4 103.9(2) . 3_756
Mo1 O2 Mo4 97.7(2) . 3_756
Mo4 O2 Mo3 90.7(2) . .
Mo1 O2 Mo3 163.4(3) . .
Mo4 O2 Mo3 97.4(2) 3_756 .
Mo4 O2 Mo2 163.6(3) . .
Mo1 O2 Mo2 87.34(19) . .
Mo4 O2 Mo2 92.3(2) 3_756 .
Mo3 O2 Mo2 85.2(2) . .
Mo4 O4 Mo1 108.7(3) . .
Mo4 O4 Mo3 110.9(3) . 3_756
Mo1 O4 Mo3 102.8(2) . 3_756
Mo1 O6 Mo2 115.0(3) . .
Mo3 O9 Mo2 117.2(3) . .
Mo4 O10 Mo2 116.0(3) . 3_756
Mo4 O11 Mo3 109.5(3) . .
Mo4 O11 Mo1 110.4(2) . 3_756
Mo3 O11 Mo1 103.3(3) . 3_756
C7 N1 C5 119.0(9) . .
C7 N1 Cu1 127.8(7) . .
C5 N1 Cu1 113.2(7) . .
C3 N3 C1 117.7(9) . .
C3 N3 Cu1 127.9(7) . .
C1 N3 Cu1 114.3(7) . .
C2 N2 C4 123.0(9) . .
C2 N2 Cu1 118.5(8) . .
C4 N2 Cu1 118.5(7) . .
N3 C1 C13 121.4(10) . .
N3 C1 C2 113.7(9) . .
C13 C1 C2 124.9(9) . .
N1 C5 C9 120.9(10) . .
N1 C5 C4 115.4(9) . .
C9 C5 C4 123.7(10) . .
N1 C7 C6 122.7(10) . .
C7 C6 C8 119.0(10) . .
N2 C4 C10 119.1(10) . .
N2 C4 C5 112.4(9) . .
C10 C4 C5 128.5(11) . .
N3 C3 C15 124.3(11) . .
N2 C2 C12 119.6(11) . .
N2 C2 C1 113.2(9) . .
C12 C2 C1 127.2(10) . .
C14 C13 C1 119.5(10) . .
C13 C14 C15 120.1(10) . .
C11 C10 C4 119.6(11) . .
C8 C9 C5 119.4(11) . .
C11 C12 C2 118.7(10) . .
C14 C15 C3 117.0(11) . .
C6 C8 C9 118.9(11) . .
C10 C11 C12 120.0(11) . .

loop_
_geom_bond_atom_site_label_1
_geom_bond_atom_site_label_2
_geom_bond_distance
_geom_bond_site_symmetry_2
Mo1 O3 1.694(7) .
Mo1 O12 1.696(6) .
Mo1 O6 1.933(7) .
Mo1 O4 1.998(6) .
Mo1 O2 2.318(6) .
Mo1 O11 2.326(6) 3_756
Mo1 Mo4 3.2150(10) .
Mo2 O13 1.683(8) .
Mo2 O1 1.714(7) .
Mo2 O9 1.909(6) .
Mo2 O6 1.948(6) .
Mo2 O10 2.277(6) 3_756
Mo2 O2 2.421(6) .
Mo3 O7 1.696(7) .
Mo3 O8 1.701(7) .
Mo3 O9 1.895(7) .
Mo3 O11 1.990(6) .
Mo3 O4 2.334(6) 3_756
Mo3 O2 2.372(6) .
Mo3 Mo4 3.2106(12) .
Mo4 O5 1.695(6) .
Mo4 O10 1.763(6) .
Mo4 O11 1.942(6) .
Mo4 O4 1.957(5) .
Mo4 O2 2.136(6) .
Mo4 O2 2.343(6) 3_756
Cu1 N2 1.932(8) .
Cu1 O1W 1.969(7) .
Cu1 N3 2.015(8) .
Cu1 N1 2.021(8) .
Cu1 O1 2.227(6) .
O2 Mo4 2.343(6) 3_756
O4 Mo3 2.334(6) 3_756
O10 Mo2 2.277(6) 3_756
O11 Mo1 2.326(6) 3_756
N1 C7 1.335(12) .
N1 C5 1.348(13) .
N3 C3 1.315(14) .
N3 C1 1.353(12) .
N2 C2 1.329(13) .
N2 C4 1.333(14) .
C1 C13 1.385(14) .
C1 C2 1.474(15) .
C5 C9 1.389(15) .
C5 C4 1.464(14) .
C7 C6 1.368(15) .
C6 C8 1.376(17) .
C4 C10 1.379(14) .
C3 C15 1.397(15) .
C2 C12 1.388(14) .
C13 C14 1.363(16) .
C14 C15 1.369(16) .
C10 C11 1.375(16) .
C9 C8 1.381(17) .
C12 C11 1.376(18) .
